data_4317071
loop_
_publ_author_name
'Titel Jurca'
'Ilia Korobkov'
'Glenn P. A. Yap'
'Serge I. Gorelsky'
'Darrin S. Richeson'

_publ_section_title
;
 Harnessing Low-Valent Metal Centers through Non-Bonding Orbital
 Interactions
;
_journal_name_full 'Inorganic Chemistry'
_journal_page_first 10635
_journal_page_last 10641
_journal_paper_doi 10.1021/ic1016438
_journal_volume 49
_journal_year 2010
_chemical_formula_sum 'C44 H47 F3 In N3 O3 S'
_chemical_formula_weight 869.73
_chemical_name_systematic
;
 ?
;
_space_group_IT_number 14
_symmetry_cell_setting monoclinic
_symmetry_space_group_name_Hall '-P 2ybc'
_symmetry_space_group_name_H-M 'P 1 21/c 1'
_atom_sites_solution_hydrogens geom
_atom_sites_solution_primary direct
_atom_sites_solution_secondary difmap
_audit_creation_method SHELXL-97
_cell_angle_alpha 90.00
_cell_angle_beta 96.858(4)
_cell_angle_gamma 90.00
_cell_formula_units_Z 4
_cell_length_a 9.036(3)
_cell_length_b 17.395(5)
_cell_length_c 27.183(8)
_cell_measurement_reflns_used 5933
_cell_measurement_temperature 202(2)
_cell_measurement_theta_max 26.30
_cell_measurement_theta_min 2.26
_cell_volume 4242(2)
_computing_cell_refinement 'SHELXTL, Sheldrick (2001)'
_computing_data_collection 'SMART, Bruker (2002)'
_computing_data_reduction 'SHELXTL, Sheldrick (2001)'
_computing_molecular_graphics 'SHELXTL, Sheldrick (2001)'
_computing_publication_material 'SHELXTL, Sheldrick (2001)'
_computing_structure_refinement 'SHELXL-97 (Sheldrick, 2008)'
_computing_structure_solution 'SHELXS-97 (Sheldrick, 2008)'
_diffrn_ambient_temperature 202(2)
_diffrn_detector_area_resol_mean 836.6
_diffrn_measured_fraction_theta_full 0.999
_diffrn_measured_fraction_theta_max 0.991
_diffrn_measurement_device_type 'Bruker AXS APEX diffractometer'
_diffrn_measurement_method \w
_diffrn_radiation_monochromator graphite
_diffrn_radiation_source 'fine-focus sealed tube'
_diffrn_radiation_type MoK\a
_diffrn_radiation_wavelength 0.71073
_diffrn_reflns_av_R_equivalents 0.0782
_diffrn_reflns_av_sigmaI/netI 0.1011
_diffrn_reflns_limit_h_max 11
_diffrn_reflns_limit_h_min -11
_diffrn_reflns_limit_k_max 21
_diffrn_reflns_limit_k_min -20
_diffrn_reflns_limit_l_max 33
_diffrn_reflns_limit_l_min -33
_diffrn_reflns_number 38416
_diffrn_reflns_theta_full 25.00
_diffrn_reflns_theta_max 26.49
_diffrn_reflns_theta_min 1.51
_exptl_absorpt_coefficient_mu 0.661
_exptl_absorpt_correction_T_max 0.9369
_exptl_absorpt_correction_T_min 0.7780
_exptl_absorpt_correction_type multi-scan
_exptl_absorpt_process_details 'SADABS, Sheldrick (2003)'
_exptl_crystal_colour red
_exptl_crystal_density_diffrn 1.362
_exptl_crystal_density_meas ?
_exptl_crystal_density_method 'not measured'
_exptl_crystal_description plate
_exptl_crystal_F_000 1792
_exptl_crystal_size_max 0.40
_exptl_crystal_size_mid 0.30
_exptl_crystal_size_min 0.10
_refine_diff_density_max 3.297
_refine_diff_density_min -0.984
_refine_diff_density_rms 0.117
_refine_ls_extinction_method none
_refine_ls_goodness_of_fit_ref 1.056
_refine_ls_hydrogen_treatment constr
_refine_ls_matrix_type full
_refine_ls_number_parameters 504
_refine_ls_number_reflns 8723
_refine_ls_number_restraints 0
_refine_ls_restrained_S_all 1.056
_refine_ls_R_factor_all 0.1297
_refine_ls_R_factor_gt 0.0691
_refine_ls_shift/su_max 0.000
_refine_ls_shift/su_mean 0.000
_refine_ls_structure_factor_coef Fsqd
_refine_ls_weighting_details 'calc w=1/[\s^2^(Fo^2^)+(0.0766P)^2^+17.2915P] where P=(Fo^2^+2Fc^2^)/3'
_refine_ls_weighting_scheme calc
_refine_ls_wR_factor_gt 0.1754
_refine_ls_wR_factor_ref 0.2140
_reflns_number_gt 5238
_reflns_number_total 8723
_reflns_threshold_expression >2sigma(I)
_cod_data_source_file ic1016438_si_001_1.cif
_cod_data_source_block mar18
_cod_depositor_comments
;
The following automatic conversions were performed:

'_symmetry_cell_setting' value 'Monoclinic' changed to 'monoclinic'
according to the built-in table from CIF Core dictionary named
'cif_core.dic' version 2.4.1 from 2010-06-29.

Automatic conversion script
Id: cif_fix_values 1646 2011-03-28 12:23:43Z adriana 

The following automatic conversions were performed:

'_exptl_crystal_density_meas' value 'n/a' was changed to '?' - the
value is perceived as not measured.

Automatic conversion script
Id: cif_fix_values 3008 2015-01-20 13:52:24Z robertas 
;
_cod_database_code 4317071

loop_
_symmetry_equiv_pos_as_xyz
'x, y, z'
'-x, y+1/2, -z+1/2'
'-x, -y, -z'
'x, -y-1/2, z-1/2'

loop_
_atom_site_label
_atom_site_type_symbol
_atom_site_fract_x
_atom_site_fract_y
_atom_site_fract_z
_atom_site_U_iso_or_equiv
_atom_site_adp_type
_atom_site_occupancy
_atom_site_symmetry_multiplicity
_atom_site_calc_flag
_atom_site_refinement_flags
_atom_site_disorder_assembly
_atom_site_disorder_group
In In 0.28479(5) 0.11116(3) 0.282287(18) 0.04019(18) Uani 1 1 d . . .
N1 N 0.1177(6) 0.1450(3) 0.35372(19) 0.0367(13) Uani 1 1 d . . .
N2 N 0.0172(5) 0.1424(3) 0.25508(19) 0.0328(12) Uani 1 1 d . . .
N3 N 0.2150(6) 0.1533(3) 0.18756(19) 0.0363(13) Uani 1 1 d . . .
C1 C 0.2305(8) 0.2145(4) 0.4261(3) 0.0444(17) Uani 1 1 d . . .
C2 C 0.2915(8) 0.2155(5) 0.4755(3) 0.054(2) Uani 1 1 d . . .
H2A H 0.3253 0.2625 0.4908 0.065 Uiso 1 1 calc R . .
C3 C 0.3029(8) 0.1477(6) 0.5024(3) 0.056(2) Uani 1 1 d . . .
H3A H 0.3421 0.1488 0.5365 0.067 Uiso 1 1 calc R . .
C4 C 0.2588(8) 0.0796(5) 0.4808(3) 0.0512(19) Uani 1 1 d . . .
H4A H 0.2716 0.0338 0.4999 0.061 Uiso 1 1 calc R . .
C5 C 0.1956(7) 0.0752(4) 0.4317(2) 0.0387(16) Uani 1 1 d . . .
C6 C 0.1801(6) 0.1445(4) 0.4049(2) 0.0343(15) Uani 1 1 d . . .
C7 C 0.2218(10) 0.2879(5) 0.3953(3) 0.062(2) Uani 1 1 d . . .
H7A H 0.1338 0.2832 0.3694 0.074 Uiso 1 1 calc R . .
C8 C 0.3590(14) 0.2947(6) 0.3692(4) 0.092(4) Uani 1 1 d . . .
H8A H 0.3447 0.3358 0.3444 0.138 Uiso 1 1 calc R . .
H8B H 0.3765 0.2460 0.3527 0.138 Uiso 1 1 calc R . .
H8C H 0.4452 0.3068 0.3934 0.138 Uiso 1 1 calc R . .
C9 C 0.2038(16) 0.3607(7) 0.4235(5) 0.109(4) Uani 1 1 d . . .
H9A H 0.1185 0.3558 0.4424 0.163 Uiso 1 1 calc R . .
H9B H 0.1869 0.4038 0.4003 0.163 Uiso 1 1 calc R . .
H9C H 0.2944 0.3703 0.4463 0.163 Uiso 1 1 calc R . .
C10 C 0.1527(8) -0.0020(4) 0.4077(3) 0.0493(19) Uani 1 1 d . . .
H10A H 0.0896 0.0080 0.3756 0.059 Uiso 1 1 calc R . .
C11 C 0.2922(10) -0.0452(6) 0.3966(4) 0.072(3) Uani 1 1 d . . .
H11A H 0.2634 -0.0948 0.3812 0.108 Uiso 1 1 calc R . .
H11B H 0.3578 -0.0538 0.4275 0.108 Uiso 1 1 calc R . .
H11C H 0.3449 -0.0147 0.3739 0.108 Uiso 1 1 calc R . .
C12 C 0.0618(11) -0.0507(6) 0.4400(4) 0.076(3) Uani 1 1 d . . .
H12A H -0.0152 -0.0188 0.4523 0.114 Uiso 1 1 calc R . .
H12B H 0.1277 -0.0715 0.4681 0.114 Uiso 1 1 calc R . .
H12C H 0.0145 -0.0932 0.4202 0.114 Uiso 1 1 calc R . .
C13 C -0.0228(7) 0.1437(4) 0.3418(2) 0.0327(14) Uani 1 1 d . . .
C14 C -0.1635(8) 0.2026(6) 0.4065(3) 0.067(3) Uani 1 1 d . . .
H14A H -0.1063 0.2483 0.4056 0.080 Uiso 1 1 calc R . .
C15 C -0.2761(10) 0.1980(7) 0.4375(4) 0.089(4) Uani 1 1 d . . .
H15A H -0.2969 0.2410 0.4571 0.107 Uiso 1 1 calc R . .
C16 C -0.3557(10) 0.1320(7) 0.4398(3) 0.077(3) Uani 1 1 d . . .
H16A H -0.4311 0.1289 0.4613 0.092 Uiso 1 1 calc R . .
C17 C -0.3280(9) 0.0704(6) 0.4115(4) 0.066(3) Uani 1 1 d . . .
H17A H -0.3843 0.0245 0.4130 0.079 Uiso 1 1 calc R . .
C18 C -0.2183(8) 0.0749(5) 0.3809(3) 0.053(2) Uani 1 1 d . . .
H18A H -0.1983 0.0314 0.3616 0.064 Uiso 1 1 calc R . .
C19 C -0.1359(7) 0.1411(4) 0.3775(2) 0.0365(15) Uani 1 1 d . . .
C20 C -0.0821(7) 0.1443(4) 0.2878(2) 0.0349(15) Uani 1 1 d . . .
C21 C -0.2357(8) 0.1486(5) 0.2736(3) 0.054(2) Uani 1 1 d . . .
H21A H -0.3034 0.1510 0.2977 0.065 Uiso 1 1 calc R . .
C22 C -0.2868(8) 0.1492(6) 0.2236(3) 0.061(2) Uani 1 1 d . . .
H22A H -0.3907 0.1494 0.2127 0.073 Uiso 1 1 calc R . .
C23 C -0.1851(8) 0.1494(5) 0.1900(3) 0.052(2) Uani 1 1 d . . .
H23A H -0.2179 0.1529 0.1556 0.062 Uiso 1 1 calc R . .
C24 C -0.0352(7) 0.1447(4) 0.2065(2) 0.0382(15) Uani 1 1 d . . .
C25 C 0.0778(7) 0.1483(4) 0.1706(2) 0.0340(14) Uani 1 1 d . . .
C26 C -0.0453(9) 0.0789(5) 0.0962(3) 0.053(2) Uani 1 1 d . . .
H26A H -0.0538 0.0346 0.1162 0.063 Uiso 1 1 calc R . .
C27 C -0.0985(10) 0.0775(6) 0.0459(3) 0.063(2) Uani 1 1 d . . .
H27A H -0.1399 0.0315 0.0312 0.075 Uiso 1 1 calc R . .
C28 C -0.0915(10) 0.1416(6) 0.0176(3) 0.061(2) Uani 1 1 d . . .
H28A H -0.1317 0.1409 -0.0163 0.073 Uiso 1 1 calc R . .
C29 C -0.0270(10) 0.2068(6) 0.0378(3) 0.066(3) Uani 1 1 d . . .
H29A H -0.0201 0.2510 0.0177 0.079 Uiso 1 1 calc R . .
C30 C 0.0284(8) 0.2093(5) 0.0872(3) 0.054(2) Uani 1 1 d . . .
H30A H 0.0726 0.2552 0.1011 0.065 Uiso 1 1 calc R . .
C31 C 0.0199(7) 0.1453(4) 0.1167(2) 0.0373(15) Uani 1 1 d . . .
C32 C 0.3777(8) 0.0962(4) 0.1305(2) 0.0441(18) Uani 1 1 d . . .
C33 C 0.4856(8) 0.1079(5) 0.0987(3) 0.052(2) Uani 1 1 d . . .
H33A H 0.5232 0.0651 0.0824 0.062 Uiso 1 1 calc R . .
C34 C 0.5391(8) 0.1806(6) 0.0903(3) 0.055(2) Uani 1 1 d . . .
H34A H 0.6084 0.1874 0.0669 0.066 Uiso 1 1 calc R . .
C35 C 0.4928(8) 0.2436(5) 0.1155(3) 0.0466(18) Uani 1 1 d . . .
H35A H 0.5342 0.2928 0.1106 0.056 Uiso 1 1 calc R . .
C36 C 0.3843(7) 0.2352(4) 0.1485(2) 0.0384(16) Uani 1 1 d . . .
C37 C 0.3269(7) 0.1618(4) 0.1541(2) 0.0356(15) Uani 1 1 d . . .
C38 C 0.3276(9) 0.0159(5) 0.1411(3) 0.057(2) Uani 1 1 d . . .
H38A H 0.2337 0.0202 0.1569 0.068 Uiso 1 1 calc R . .
C39 C 0.2948(13) -0.0345(6) 0.0954(4) 0.090(3) Uani 1 1 d . . .
H39A H 0.2258 -0.0078 0.0706 0.135 Uiso 1 1 calc R . .
H39B H 0.2497 -0.0829 0.1046 0.135 Uiso 1 1 calc R . .
H39C H 0.3879 -0.0455 0.0816 0.135 Uiso 1 1 calc R . .
C40 C 0.4464(11) -0.0236(5) 0.1788(4) 0.075(3) Uani 1 1 d . . .
H40A H 0.4690 0.0096 0.2079 0.112 Uiso 1 1 calc R . .
H40B H 0.5374 -0.0323 0.1633 0.112 Uiso 1 1 calc R . .
H40C H 0.4076 -0.0729 0.1891 0.112 Uiso 1 1 calc R . .
C41 C 0.3369(8) 0.3023(4) 0.1782(3) 0.0460(18) Uani 1 1 d . . .
H41A H 0.2328 0.2915 0.1853 0.055 Uiso 1 1 calc R . .
C42 C 0.3325(13) 0.3773(5) 0.1499(4) 0.083(3) Uani 1 1 d . . .
H42A H 0.2979 0.4185 0.1703 0.125 Uiso 1 1 calc R . .
H42B H 0.2641 0.3723 0.1192 0.125 Uiso 1 1 calc R . .
H42C H 0.4326 0.3895 0.1418 0.125 Uiso 1 1 calc R . .
C43 C 0.4299(12) 0.3097(6) 0.2267(3) 0.079(3) Uani 1 1 d . . .
H43A H 0.4244 0.2620 0.2456 0.119 Uiso 1 1 calc R . .
H43B H 0.3932 0.3526 0.2452 0.119 Uiso 1 1 calc R . .
H43C H 0.5336 0.3194 0.2213 0.119 Uiso 1 1 calc R . .
C44 C 0.0531(18) -0.1452(8) 0.2475(5) 0.105(4) Uani 1 1 d . . .
F1 F -0.0729(8) -0.1850(3) 0.2334(3) 0.104(2) Uani 1 1 d . . .
F2 F 0.1465(10) -0.1642(4) 0.2150(4) 0.161(4) Uani 1 1 d . . .
F3 F 0.1103(12) -0.1670(5) 0.2953(4) 0.174(4) Uani 1 1 d . . .
S1 S 0.0189(3) -0.04536(15) 0.24714(11) 0.0762(7) Uani 1 1 d . . .
O1 O 0.1680(7) -0.0147(4) 0.2626(3) 0.084(2) Uani 1 1 d . . .
O2 O -0.0786(10) -0.0367(4) 0.2841(3) 0.114(3) Uani 1 1 d . . .
O3 O -0.0357(11) -0.0357(5) 0.1957(3) 0.121(3) Uani 1 1 d . . .

loop_
_atom_site_aniso_label
_atom_site_aniso_U_11
_atom_site_aniso_U_22
_atom_site_aniso_U_33
_atom_site_aniso_U_23
_atom_site_aniso_U_13
_atom_site_aniso_U_12
In 0.0290(2) 0.0544(3) 0.0365(3) -0.0005(2) 0.00139(17) -0.0006(2)
N1 0.031(3) 0.045(3) 0.034(3) 0.006(3) 0.001(2) -0.006(2)
N2 0.030(3) 0.036(3) 0.032(3) 0.002(2) 0.002(2) -0.003(2)
N3 0.032(3) 0.047(4) 0.030(3) -0.002(2) 0.003(2) -0.002(2)
C1 0.037(4) 0.050(5) 0.047(4) -0.002(3) 0.005(3) -0.007(3)
C2 0.042(4) 0.081(6) 0.039(4) -0.020(4) 0.004(3) -0.011(4)
C3 0.039(4) 0.092(7) 0.036(4) -0.005(4) 0.003(3) -0.005(4)
C4 0.043(4) 0.074(6) 0.036(4) 0.015(4) 0.001(3) 0.001(4)
C5 0.029(3) 0.054(4) 0.034(4) 0.001(3) 0.007(3) 0.000(3)
C6 0.018(3) 0.055(4) 0.031(3) -0.001(3) 0.006(2) 0.000(3)
C7 0.072(6) 0.056(6) 0.058(5) 0.000(4) 0.010(4) -0.016(4)
C8 0.142(10) 0.056(6) 0.088(8) -0.005(5) 0.050(7) -0.033(6)
C9 0.138(11) 0.066(7) 0.128(11) 0.005(7) 0.041(9) 0.021(7)
C10 0.040(4) 0.046(5) 0.060(5) 0.005(4) 0.001(3) 0.004(3)
C11 0.059(5) 0.065(6) 0.090(7) -0.004(5) 0.005(5) 0.011(5)
C12 0.071(6) 0.065(6) 0.088(7) 0.021(5) 0.000(5) -0.013(5)
C13 0.035(3) 0.028(3) 0.036(3) -0.002(3) 0.007(3) -0.003(3)
C14 0.037(4) 0.078(6) 0.087(7) -0.041(5) 0.018(4) -0.006(4)
C15 0.057(6) 0.128(10) 0.086(7) -0.063(7) 0.023(5) -0.009(6)
C16 0.045(5) 0.135(10) 0.053(5) 0.000(6) 0.018(4) 0.006(6)
C17 0.037(4) 0.078(7) 0.083(7) 0.026(5) 0.015(4) -0.001(4)
C18 0.044(4) 0.054(5) 0.064(5) 0.012(4) 0.017(4) 0.005(4)
C19 0.027(3) 0.050(4) 0.032(3) 0.000(3) 0.003(3) -0.002(3)
C20 0.027(3) 0.045(4) 0.032(3) 0.005(3) 0.002(3) -0.003(3)
C21 0.030(4) 0.093(6) 0.039(4) 0.006(4) 0.008(3) 0.004(4)
C22 0.021(3) 0.114(7) 0.045(5) 0.004(5) -0.004(3) -0.003(4)
C23 0.039(4) 0.082(6) 0.032(4) 0.006(4) -0.004(3) 0.003(4)
C24 0.031(3) 0.046(4) 0.037(4) 0.005(3) -0.001(3) -0.001(3)
C25 0.029(3) 0.038(4) 0.035(3) 0.000(3) 0.004(3) 0.002(3)
C26 0.056(5) 0.055(5) 0.044(4) 0.003(4) -0.009(4) -0.002(4)
C27 0.072(6) 0.072(6) 0.041(4) -0.010(4) -0.007(4) -0.006(5)
C28 0.066(5) 0.087(7) 0.028(4) 0.006(4) -0.004(4) -0.005(5)
C29 0.068(5) 0.081(7) 0.044(5) 0.024(4) -0.010(4) -0.015(5)
C30 0.051(4) 0.056(5) 0.052(5) 0.012(4) -0.009(4) -0.013(4)
C31 0.033(3) 0.048(4) 0.030(3) 0.002(3) 0.002(3) 0.002(3)
C32 0.040(4) 0.057(5) 0.033(4) -0.002(3) -0.005(3) 0.010(3)
C33 0.045(4) 0.070(6) 0.040(4) -0.005(4) 0.002(3) 0.017(4)
C34 0.037(4) 0.091(7) 0.037(4) 0.007(4) 0.010(3) 0.013(4)
C35 0.039(4) 0.062(5) 0.039(4) 0.013(4) 0.003(3) 0.000(3)
C36 0.030(3) 0.049(4) 0.035(4) 0.004(3) 0.000(3) 0.000(3)
C37 0.028(3) 0.050(4) 0.027(3) 0.003(3) -0.003(3) 0.005(3)
C38 0.059(5) 0.053(5) 0.057(5) -0.002(4) 0.005(4) 0.010(4)
C39 0.113(9) 0.071(7) 0.081(7) -0.020(6) -0.005(6) -0.005(6)
C40 0.095(7) 0.050(6) 0.077(6) -0.001(5) 0.003(5) 0.024(5)
C41 0.045(4) 0.051(5) 0.044(4) -0.002(3) 0.010(3) -0.006(3)
C42 0.108(8) 0.054(6) 0.096(8) 0.015(5) 0.044(7) 0.019(5)
C43 0.105(8) 0.071(7) 0.057(5) -0.017(5) -0.009(5) 0.005(6)
C44 0.136(11) 0.090(9) 0.093(9) -0.025(7) 0.024(8) -0.006(9)
F1 0.120(5) 0.065(4) 0.128(5) -0.025(4) 0.025(4) -0.040(4)
F2 0.164(7) 0.085(5) 0.254(11) -0.060(6) 0.113(8) -0.013(5)
F3 0.248(11) 0.095(6) 0.153(8) 0.040(5) -0.084(8) 0.007(6)
S1 0.0847(17) 0.0586(15) 0.0867(18) -0.0045(13) 0.0160(14) -0.0088(13)
O1 0.067(4) 0.053(4) 0.128(6) -0.015(4) 0.001(4) -0.014(3)
O2 0.144(7) 0.082(5) 0.134(7) -0.033(5) 0.095(6) -0.033(5)
O3 0.186(9) 0.109(7) 0.062(5) 0.035(4) -0.015(5) 0.006(6)

loop_
_atom_type_symbol
_atom_type_description
_atom_type_scat_dispersion_real
_atom_type_scat_dispersion_imag
_atom_type_scat_source
C C 0.0033 0.0016 'International Tables Vol C Tables 4.2.6.8 and 6.1.1.4'
H H 0.0000 0.0000 'International Tables Vol C Tables 4.2.6.8 and 6.1.1.4'
N N 0.0061 0.0033 'International Tables Vol C Tables 4.2.6.8 and 6.1.1.4'
O O 0.0106 0.0060 'International Tables Vol C Tables 4.2.6.8 and 6.1.1.4'
F F 0.0171 0.0103 'International Tables Vol C Tables 4.2.6.8 and 6.1.1.4'
S S 0.1246 0.1234 'International Tables Vol C Tables 4.2.6.8 and 6.1.1.4'
In In -0.7276 1.3100 'International Tables Vol C Tables 4.2.6.8 and 6.1.1.4'

loop_
_geom_angle_atom_site_label_1
_geom_angle_atom_site_label_2
_geom_angle_atom_site_label_3
_geom_angle
_geom_angle_site_symmetry_1
_geom_angle_site_symmetry_3
_geom_angle_publ_flag
O1 In N2 75.8(2) . . ?
C13 N1 C6 120.7(5) . . ?
C20 N2 C24 117.7(5) . . ?
C20 N2 In 120.7(4) . . ?
C24 N2 In 120.6(4) . . ?
C25 N3 C37 120.2(5) . . ?
C2 C1 C6 118.7(7) . . ?
C2 C1 C7 120.6(7) . . ?
C6 C1 C7 120.7(7) . . ?
C1 C2 C3 119.7(8) . . ?
C4 C3 C2 120.9(7) . . ?
C3 C4 C5 122.0(8) . . ?
C4 C5 C6 116.9(7) . . ?
C4 C5 C10 121.0(7) . . ?
C6 C5 C10 122.0(6) . . ?
C1 C6 C5 121.7(6) . . ?
C1 C6 N1 117.7(6) . . ?
C5 C6 N1 120.6(6) . . ?
C9 C7 C8 108.7(8) . . ?
C9 C7 C1 115.4(8) . . ?
C8 C7 C1 109.5(8) . . ?
C5 C10 C12 111.7(7) . . ?
C5 C10 C11 110.1(6) . . ?
C12 C10 C11 110.7(7) . . ?
N1 C13 C19 125.2(6) . . ?
N1 C13 C20 118.5(6) . . ?
C19 C13 C20 116.3(5) . . ?
C19 C14 C15 119.9(9) . . ?
C16 C15 C14 120.2(9) . . ?
C15 C16 C17 120.4(8) . . ?
C16 C17 C18 119.6(9) . . ?
C17 C18 C19 121.6(8) . . ?
C14 C19 C18 118.4(7) . . ?
C14 C19 C13 122.5(7) . . ?
C18 C19 C13 119.1(6) . . ?
N2 C20 C21 122.7(6) . . ?
N2 C20 C13 117.4(5) . . ?
C21 C20 C13 119.8(6) . . ?
C22 C21 C20 118.5(6) . . ?
C21 C22 C23 118.9(6) . . ?
C24 C23 C22 119.7(6) . . ?
N2 C24 C23 122.4(6) . . ?
N2 C24 C25 116.9(5) . . ?
C23 C24 C25 120.6(6) . . ?
N3 C25 C31 124.7(6) . . ?
N3 C25 C24 118.6(6) . . ?
C31 C25 C24 116.7(5) . . ?
C31 C26 C27 119.3(8) . . ?
C28 C27 C26 120.5(8) . . ?
C29 C28 C27 120.1(7) . . ?
C28 C29 C30 120.6(8) . . ?
C29 C30 C31 120.1(8) . . ?
C30 C31 C26 119.4(6) . . ?
C30 C31 C25 120.1(6) . . ?
C26 C31 C25 120.4(6) . . ?
C33 C32 C37 116.9(7) . . ?
C33 C32 C38 120.2(7) . . ?
C37 C32 C38 122.8(7) . . ?
C34 C33 C32 121.4(7) . . ?
C35 C34 C33 120.6(7) . . ?
C34 C35 C36 120.5(7) . . ?
C37 C36 C35 117.4(7) . . ?
C37 C36 C41 121.0(6) . . ?
C35 C36 C41 121.5(7) . . ?
C36 C37 C32 123.1(6) . . ?
C36 C37 N3 117.4(6) . . ?
C32 C37 N3 119.5(6) . . ?
C32 C38 C39 114.4(8) . . ?
C32 C38 C40 109.7(7) . . ?
C39 C38 C40 109.7(7) . . ?
C43 C41 C36 112.1(7) . . ?
C43 C41 C42 110.8(8) . . ?
C36 C41 C42 112.6(7) . . ?
F1 C44 F2 105.2(10) . . ?
F1 C44 F3 109.5(11) . . ?
F2 C44 F3 110.9(13) . . ?
F1 C44 S1 111.2(10) . . ?
F2 C44 S1 111.3(10) . . ?
F3 C44 S1 108.6(8) . . ?
O2 S1 O3 120.4(6) . . ?
O2 S1 O1 112.7(5) . . ?
O3 S1 O1 115.8(5) . . ?
O2 S1 C44 102.9(6) . . ?
O3 S1 C44 99.2(6) . . ?
O1 S1 C44 101.7(6) . . ?
S1 O1 In 138.0(4) . . ?

loop_
_geom_bond_atom_site_label_1
_geom_bond_atom_site_label_2
_geom_bond_distance
_geom_bond_site_symmetry_2
_geom_bond_publ_flag
In O1 2.462(6) . ?
In N2 2.502(5) . ?
N1 C13 1.272(8) . ?
N1 C6 1.437(8) . ?
N2 C20 1.337(8) . ?
N2 C24 1.350(8) . ?
N3 C25 1.272(8) . ?
N3 C37 1.446(8) . ?
C1 C2 1.391(10) . ?
C1 C6 1.399(10) . ?
C1 C7 1.523(11) . ?
C2 C3 1.385(12) . ?
C3 C4 1.360(12) . ?
C4 C5 1.390(9) . ?
C5 C6 1.409(10) . ?
C5 C10 1.523(10) . ?
C7 C9 1.501(14) . ?
C7 C8 1.506(13) . ?
C10 C12 1.527(12) . ?
C10 C11 1.529(11) . ?
C13 C19 1.491(9) . ?
C13 C20 1.502(9) . ?
C14 C19 1.370(10) . ?
C14 C15 1.398(12) . ?
C15 C16 1.360(15) . ?
C16 C17 1.359(14) . ?
C17 C18 1.371(11) . ?
C18 C19 1.381(11) . ?
C20 C21 1.397(9) . ?
C21 C22 1.381(10) . ?
C22 C23 1.371(10) . ?
C23 C24 1.377(9) . ?
C24 C25 1.495(9) . ?
C25 C31 1.497(9) . ?
C26 C31 1.383(10) . ?
C26 C27 1.396(10) . ?
C27 C28 1.360(12) . ?
C28 C29 1.361(12) . ?
C29 C30 1.378(10) . ?
C30 C31 1.380(10) . ?
C32 C33 1.395(10) . ?
C32 C37 1.413(10) . ?
C32 C38 1.505(11) . ?
C33 C34 1.382(12) . ?
C34 C35 1.384(11) . ?
C35 C36 1.412(10) . ?
C36 C37 1.394(10) . ?
C36 C41 1.510(10) . ?
C38 C39 1.520(12) . ?
C38 C40 1.553(11) . ?
C41 C43 1.481(11) . ?
C41 C42 1.513(11) . ?
C44 F1 1.349(14) . ?
C44 F2 1.335(14) . ?
C44 F3 1.390(15) . ?
C44 S1 1.765(14) . ?
S1 O2 1.421(7) . ?
S1 O3 1.435(7) . ?
S1 O1 1.462(6) . ?

loop_
_geom_torsion_atom_site_label_1
_geom_torsion_atom_site_label_2
_geom_torsion_atom_site_label_3
_geom_torsion_atom_site_label_4
_geom_torsion
_geom_torsion_site_symmetry_1
_geom_torsion_site_symmetry_2
_geom_torsion_site_symmetry_3
_geom_torsion_site_symmetry_4
_geom_torsion_publ_flag
O1 In N2 C20 89.1(5) . . . . ?
O1 In N2 C24 -79.5(5) . . . . ?
C6 C1 C2 C3 0.8(11) . . . . ?
C7 C1 C2 C3 -177.9(7) . . . . ?
C1 C2 C3 C4 1.7(12) . . . . ?
C2 C3 C4 C5 -2.5(12) . . . . ?
C3 C4 C5 C6 0.6(10) . . . . ?
C3 C4 C5 C10 177.5(7) . . . . ?
C2 C1 C6 C5 -2.8(10) . . . . ?
C7 C1 C6 C5 176.0(7) . . . . ?
C2 C1 C6 N1 -179.9(6) . . . . ?
C7 C1 C6 N1 -1.2(9) . . . . ?
C4 C5 C6 C1 2.1(9) . . . . ?
C10 C5 C6 C1 -174.9(6) . . . . ?
C4 C5 C6 N1 179.2(6) . . . . ?
C10 C5 C6 N1 2.2(9) . . . . ?
C13 N1 C6 C1 -101.2(7) . . . . ?
C13 N1 C6 C5 81.6(8) . . . . ?
C2 C1 C7 C9 -30.7(12) . . . . ?
C6 C1 C7 C9 150.6(9) . . . . ?
C2 C1 C7 C8 92.2(9) . . . . ?
C6 C1 C7 C8 -86.5(9) . . . . ?
C4 C5 C10 C12 48.9(9) . . . . ?
C6 C5 C10 C12 -134.2(7) . . . . ?
C4 C5 C10 C11 -74.6(9) . . . . ?
C6 C5 C10 C11 102.2(8) . . . . ?
C6 N1 C13 C19 -0.5(10) . . . . ?
C6 N1 C13 C20 179.9(6) . . . . ?
C19 C14 C15 C16 1.6(16) . . . . ?
C14 C15 C16 C17 -0.9(16) . . . . ?
C15 C16 C17 C18 0.5(14) . . . . ?
C16 C17 C18 C19 -0.9(13) . . . . ?
C15 C14 C19 C18 -2.0(13) . . . . ?
C15 C14 C19 C13 176.9(8) . . . . ?
C17 C18 C19 C14 1.7(11) . . . . ?
C17 C18 C19 C13 -177.2(7) . . . . ?
N1 C13 C19 C14 70.9(10) . . . . ?
C20 C13 C19 C14 -109.5(8) . . . . ?
N1 C13 C19 C18 -110.2(8) . . . . ?
C20 C13 C19 C18 69.4(8) . . . . ?
C24 N2 C20 C21 0.0(10) . . . . ?
In N2 C20 C21 -169.0(6) . . . . ?
C24 N2 C20 C13 -178.5(6) . . . . ?
In N2 C20 C13 12.6(8) . . . . ?
N1 C13 C20 N2 3.1(9) . . . . ?
C19 C13 C20 N2 -176.5(6) . . . . ?
N1 C13 C20 C21 -175.4(7) . . . . ?
C19 C13 C20 C21 5.0(10) . . . . ?
N2 C20 C21 C22 1.4(13) . . . . ?
C13 C20 C21 C22 179.9(8) . . . . ?
C20 C21 C22 C23 -3.2(14) . . . . ?
C21 C22 C23 C24 3.7(14) . . . . ?
C20 N2 C24 C23 0.5(10) . . . . ?
In N2 C24 C23 169.4(6) . . . . ?
C20 N2 C24 C25 175.7(6) . . . . ?
In N2 C24 C25 -15.4(8) . . . . ?
C22 C23 C24 N2 -2.3(13) . . . . ?
C22 C23 C24 C25 -177.4(8) . . . . ?
C37 N3 C25 C31 4.3(10) . . . . ?
C37 N3 C25 C24 -176.1(6) . . . . ?
N2 C24 C25 N3 -3.8(10) . . . . ?
C23 C24 C25 N3 171.5(7) . . . . ?
N2 C24 C25 C31 175.8(6) . . . . ?
C23 C24 C25 C31 -8.9(10) . . . . ?
C31 C26 C27 C28 -2.5(13) . . . . ?
C26 C27 C28 C29 2.6(14) . . . . ?
C27 C28 C29 C30 -1.6(15) . . . . ?
C28 C29 C30 C31 0.5(14) . . . . ?
C29 C30 C31 C26 -0.3(12) . . . . ?
C29 C30 C31 C25 -179.0(7) . . . . ?
C27 C26 C31 C30 1.3(12) . . . . ?
C27 C26 C31 C25 180.0(7) . . . . ?
N3 C25 C31 C30 -69.5(10) . . . . ?
C24 C25 C31 C30 111.0(8) . . . . ?
N3 C25 C31 C26 111.8(8) . . . . ?
C24 C25 C31 C26 -67.7(9) . . . . ?
C37 C32 C33 C34 -0.6(10) . . . . ?
C38 C32 C33 C34 -176.7(7) . . . . ?
C32 C33 C34 C35 3.6(11) . . . . ?
C33 C34 C35 C36 -3.2(10) . . . . ?
C34 C35 C36 C37 -0.3(9) . . . . ?
C34 C35 C36 C41 177.2(6) . . . . ?
C35 C36 C37 C32 3.4(9) . . . . ?
C41 C36 C37 C32 -174.1(6) . . . . ?
C35 C36 C37 N3 -179.5(5) . . . . ?
C41 C36 C37 N3 3.0(9) . . . . ?
C33 C32 C37 C36 -3.0(9) . . . . ?
C38 C32 C37 C36 173.0(6) . . . . ?
C33 C32 C37 N3 180.0(5) . . . . ?
C38 C32 C37 N3 -4.0(9) . . . . ?
C25 N3 C37 C36 101.3(7) . . . . ?
C25 N3 C37 C32 -81.5(8) . . . . ?
C33 C32 C38 C39 -45.9(10) . . . . ?
C37 C32 C38 C39 138.2(8) . . . . ?
C33 C32 C38 C40 77.8(9) . . . . ?
C37 C32 C38 C40 -98.1(8) . . . . ?
C37 C36 C41 C43 87.7(9) . . . . ?
C35 C36 C41 C43 -89.7(9) . . . . ?
C37 C36 C41 C42 -146.5(7) . . . . ?
C35 C36 C41 C42 36.1(10) . . . . ?
F1 C44 S1 O2 64.0(10) . . . . ?
F2 C44 S1 O2 -179.0(10) . . . . ?
F3 C44 S1 O2 -56.5(12) . . . . ?
F1 C44 S1 O3 -60.2(10) . . . . ?
F2 C44 S1 O3 56.8(12) . . . . ?
F3 C44 S1 O3 179.2(10) . . . . ?
F1 C44 S1 O1 -179.1(8) . . . . ?
F2 C44 S1 O1 -62.1(11) . . . . ?
F3 C44 S1 O1 60.3(11) . . . . ?
O2 S1 O1 In -66.2(8) . . . . ?
O3 S1 O1 In 77.9(8) . . . . ?
C44 S1 O1 In -175.7(7) . . . . ?
N2 In O1 S1 -3.8(7) . . . . ?
